data_7106684
loop_
_publ_author_name
'Yunshan Sun'
'Christian Koehler'
'Runyu Tan'
'Vincent T. Annibale'
'Datong Song'

_publ_section_title
;
 Ester hydrogenation catalyzed by Ru-CNN pincer complexes
;
_journal_name_full Chem.Commun.
_journal_page_first 8349
_journal_paper_doi 10.1039/c1cc12601f
_journal_volume 47
_journal_year 2011
_chemical_formula_sum 'C24 H31 Br N4 O Ru'
_chemical_formula_weight 572.51
_chemical_name_systematic
;
?
;
_space_group_IT_number 15
_symmetry_cell_setting monoclinic
_symmetry_space_group_name_Hall '-C 2yc'
_symmetry_space_group_name_H-M 'C 1 2/c 1'
_atom_sites_solution_hydrogens geom
_atom_sites_solution_primary direct
_atom_sites_solution_secondary difmap
_audit_creation_method SHELXL-97
_cell_angle_alpha 90.00
_cell_angle_beta 100.6510(10)
_cell_angle_gamma 90.00
_cell_formula_units_Z 8
_cell_length_a 20.3638(4)
_cell_length_b 10.1860(2)
_cell_length_c 23.8259(5)
_cell_measurement_reflns_used 4283
_cell_measurement_temperature 150(2)
_cell_measurement_theta_max 25.00
_cell_measurement_theta_min 1.74
_cell_volume 4856.96(17)
_computing_structure_refinement 'SHELXL-97 (Sheldrick, 2008)'
_computing_structure_solution 'SHELXS-97 (Sheldrick, 2008)'
_diffrn_ambient_temperature 150(2)
_diffrn_measured_fraction_theta_full 0.999
_diffrn_measured_fraction_theta_max 0.999
_diffrn_radiation_monochromator graphite
_diffrn_radiation_source 'fine-focus sealed tube'
_diffrn_radiation_type MoK\a
_diffrn_radiation_wavelength 0.71073
_diffrn_reflns_av_R_equivalents 0.0431
_diffrn_reflns_av_sigmaI/netI 0.0416
_diffrn_reflns_limit_h_max 23
_diffrn_reflns_limit_h_min -24
_diffrn_reflns_limit_k_max 12
_diffrn_reflns_limit_k_min -8
_diffrn_reflns_limit_l_max 27
_diffrn_reflns_limit_l_min -28
_diffrn_reflns_number 16273
_diffrn_reflns_theta_full 25.00
_diffrn_reflns_theta_max 25.00
_diffrn_reflns_theta_min 1.74
_exptl_absorpt_coefficient_mu 2.314
_exptl_absorpt_correction_T_max 0.7456
_exptl_absorpt_correction_T_min 0.6175
_exptl_absorpt_correction_type multi-scan
_exptl_absorpt_process_details 'Bruker Apex 2'
_exptl_crystal_colour yellow
_exptl_crystal_density_diffrn 1.566
_exptl_crystal_density_method 'not measured'
_exptl_crystal_description block
_exptl_crystal_F_000 2320
_exptl_crystal_size_max 0.25
_exptl_crystal_size_mid 0.125
_exptl_crystal_size_min 0.1
_refine_diff_density_max 0.314
_refine_diff_density_min -0.339
_refine_diff_density_rms 0.076
_refine_ls_extinction_method none
_refine_ls_goodness_of_fit_ref 1.020
_refine_ls_hydrogen_treatment mixed
_refine_ls_matrix_type full
_refine_ls_number_parameters 287
_refine_ls_number_reflns 4283
_refine_ls_number_restraints 0
_refine_ls_restrained_S_all 1.020
_refine_ls_R_factor_all 0.0422
_refine_ls_R_factor_gt 0.0276
_refine_ls_shift/su_max 0.001
_refine_ls_shift/su_mean 0.000
_refine_ls_structure_factor_coef Fsqd
_refine_ls_weighting_details 'calc w=1/[\s^2^(Fo^2^)+(0.0199P)^2^+5.1253P] where P=(Fo^2^+2Fc^2^)/3'
_refine_ls_weighting_scheme calc
_refine_ls_wR_factor_gt 0.0566
_refine_ls_wR_factor_ref 0.0613
_reflns_number_gt 3395
_reflns_number_total 4283
_reflns_threshold_expression >2sigma(I)
_cod_data_source_file c1cc12601f.txt
_cod_data_source_block 2b
_cod_original_sg_symbol_H-M C2/c
_cod_database_code 7106684

loop_
_symmetry_equiv_pos_as_xyz
'x, y, z'
'-x, y, -z+1/2'
'x+1/2, y+1/2, z'
'-x+1/2, y+1/2, -z+1/2'
'-x, -y, -z'
'x, -y, z-1/2'
'-x+1/2, -y+1/2, -z'
'x+1/2, -y+1/2, z-1/2'

loop_
_atom_site_label
_atom_site_type_symbol
_atom_site_fract_x
_atom_site_fract_y
_atom_site_fract_z
_atom_site_U_iso_or_equiv
_atom_site_adp_type
_atom_site_occupancy
_atom_site_symmetry_multiplicity
_atom_site_calc_flag
_atom_site_refinement_flags
_atom_site_disorder_assembly
_atom_site_disorder_group
Ru1 Ru 0.247317(12) 0.48417(2) 0.355480(10) 0.01441(8) Uani 1 1 d . . .
Br1 Br 0.174220(15) 0.50122(3) 0.437323(13) 0.02461(9) Uani 1 1 d . . .
O1 O 0.29011(12) 0.7645(2) 0.36281(9) 0.0341(6) Uani 1 1 d . . .
N1 N 0.16364(12) 0.5255(2) 0.28096(10) 0.0183(5) Uani 1 1 d . . .
N2 N 0.20752(12) 0.2925(2) 0.33524(10) 0.0157(5) Uani 1 1 d . . .
N3 N 0.31639(12) 0.2812(2) 0.43431(10) 0.0175(6) Uani 1 1 d . . .
N4 N 0.38416(12) 0.4427(2) 0.43559(10) 0.0181(6) Uani 1 1 d . . .
C1 C 0.08519(17) 0.6745(3) 0.32211(15) 0.0317(8) Uani 1 1 d . . .
H1A H 0.0402 0.6778 0.3312 0.048 Uiso 1 1 calc R . .
H1B H 0.0899 0.7438 0.2946 0.048 Uiso 1 1 calc R . .
H1C H 0.1184 0.6876 0.3571 0.048 Uiso 1 1 calc R . .
C2 C 0.09624(15) 0.5417(3) 0.29650(13) 0.0224(7) Uani 1 1 d . . .
H2A H 0.0901 0.4724 0.3242 0.027 Uiso 1 1 calc R . .
H2B H 0.0617 0.5285 0.2618 0.027 Uiso 1 1 calc R . .
C3 C 0.13239(17) 0.6617(3) 0.18947(14) 0.0310(8) Uani 1 1 d . . .
H3A H 0.1476 0.7375 0.1700 0.047 Uiso 1 1 calc R . .
H3B H 0.0874 0.6788 0.1969 0.047 Uiso 1 1 calc R . .
H3C H 0.1314 0.5837 0.1653 0.047 Uiso 1 1 calc R . .
C4 C 0.18018(15) 0.6386(3) 0.24591(13) 0.0218(7) Uani 1 1 d . . .
H4A H 0.2256 0.6245 0.2377 0.026 Uiso 1 1 calc R . .
H4B H 0.1817 0.7194 0.2692 0.026 Uiso 1 1 calc R . .
C5 C 0.16368(16) 0.4034(3) 0.24667(13) 0.0213(7) Uani 1 1 d . . .
H5A H 0.2022 0.4052 0.2267 0.026 Uiso 1 1 calc R . .
H5B H 0.1223 0.4000 0.2174 0.026 Uiso 1 1 calc R . .
C6 C 0.16781(15) 0.2829(3) 0.28313(13) 0.0192(7) Uani 1 1 d . . .
C7 C 0.13708(16) 0.1666(3) 0.26366(13) 0.0245(7) Uani 1 1 d . . .
H7A H 0.1084 0.1626 0.2274 0.029 Uiso 1 1 calc R . .
C8 C 0.14859(17) 0.0560(3) 0.29778(14) 0.0302(8) Uani 1 1 d . . .
H8A H 0.1285 -0.0254 0.2848 0.036 Uiso 1 1 calc R . .
C9 C 0.18927(16) 0.0647(3) 0.35061(13) 0.0237(7) Uani 1 1 d . . .
H9A H 0.1981 -0.0107 0.3743 0.028 Uiso 1 1 calc R . .
C10 C 0.21724(15) 0.1849(3) 0.36892(12) 0.0184(7) Uani 1 1 d . . .
C11 C 0.25527(15) 0.2027(3) 0.42829(12) 0.0191(7) Uani 1 1 d . . .
H11A H 0.2253 0.2443 0.4514 0.023 Uiso 1 1 calc R . .
H11B H 0.2672 0.1148 0.4448 0.023 Uiso 1 1 calc R . .
C12 C 0.37535(16) 0.2450(3) 0.46989(13) 0.0225(7) Uani 1 1 d . . .
H12A H 0.3839 0.1642 0.4898 0.027 Uiso 1 1 calc R . .
C13 C 0.41809(16) 0.3455(3) 0.47086(13) 0.0232(7) Uani 1 1 d . . .
H13A H 0.4627 0.3497 0.4915 0.028 Uiso 1 1 calc R . .
C14 C 0.32073(15) 0.4043(3) 0.41286(12) 0.0157(7) Uani 1 1 d . . .
C15 C 0.41139(15) 0.5712(3) 0.43112(12) 0.0180(7) Uani 1 1 d . . .
C16 C 0.45269(15) 0.5934(3) 0.39164(13) 0.0206(7) Uani 1 1 d . . .
C17 C 0.47717(15) 0.7207(3) 0.38816(13) 0.0234(7) Uani 1 1 d . . .
H17A H 0.5057 0.7386 0.3618 0.028 Uiso 1 1 calc R . .
C18 C 0.46089(15) 0.8217(3) 0.42219(13) 0.0228(7) Uani 1 1 d . . .
C19 C 0.42145(15) 0.7939(3) 0.46208(13) 0.0233(7) Uani 1 1 d . . .
H19A H 0.4114 0.8622 0.4863 0.028 Uiso 1 1 calc R . .
C20 C 0.39606(15) 0.6688(3) 0.46783(13) 0.0212(7) Uani 1 1 d . . .
C21 C 0.47015(17) 0.4847(3) 0.35425(14) 0.0295(8) Uani 1 1 d . . .
H21A H 0.4291 0.4476 0.3319 0.044 Uiso 1 1 calc R . .
H21B H 0.4948 0.4159 0.3781 0.044 Uiso 1 1 calc R . .
H21C H 0.4980 0.5197 0.3283 0.044 Uiso 1 1 calc R . .
C22 C 0.48700(17) 0.9586(3) 0.41614(15) 0.0327(8) Uani 1 1 d . . .
H22A H 0.4641 1.0204 0.4375 0.049 Uiso 1 1 calc R . .
H22B H 0.4787 0.9835 0.3757 0.049 Uiso 1 1 calc R . .
H22C H 0.5351 0.9610 0.4313 0.049 Uiso 1 1 calc R . .
C23 C 0.35253(17) 0.6395(3) 0.51114(14) 0.0316(8) Uani 1 1 d . . .
H23A H 0.3492 0.7179 0.5342 0.047 Uiso 1 1 calc R . .
H23B H 0.3723 0.5676 0.5360 0.047 Uiso 1 1 calc R . .
H23C H 0.3078 0.6138 0.4913 0.047 Uiso 1 1 calc R . .
C24 C 0.27654(15) 0.6541(3) 0.36251(12) 0.0207(7) Uani 1 1 d . . .
H1 H 0.3023(13) 0.461(2) 0.2979(11) 0.016(7) Uiso 1 1 d . . .

loop_
_atom_site_aniso_label
_atom_site_aniso_U_11
_atom_site_aniso_U_22
_atom_site_aniso_U_33
_atom_site_aniso_U_23
_atom_site_aniso_U_13
_atom_site_aniso_U_12
Ru1 0.01460(14) 0.01384(12) 0.01432(13) 0.00117(10) 0.00147(10) -0.00035(10)
Br1 0.02617(19) 0.02719(18) 0.02275(18) 0.00285(13) 0.01050(14) 0.00336(13)
O1 0.0385(16) 0.0187(12) 0.0386(15) 0.0067(10) -0.0101(12) -0.0057(10)
N1 0.0187(14) 0.0170(12) 0.0190(13) 0.0034(10) 0.0031(11) -0.0016(10)
N2 0.0150(14) 0.0156(12) 0.0172(14) -0.0006(10) 0.0047(11) 0.0003(10)
N3 0.0184(14) 0.0178(13) 0.0153(14) 0.0020(10) 0.0010(11) 0.0003(10)
N4 0.0209(15) 0.0160(12) 0.0163(14) 0.0023(10) 0.0007(11) 0.0012(10)
C1 0.028(2) 0.0296(18) 0.040(2) 0.0086(15) 0.0142(17) 0.0100(15)
C2 0.0150(17) 0.0245(16) 0.0268(18) 0.0070(13) 0.0018(14) -0.0019(13)
C3 0.027(2) 0.0340(18) 0.030(2) 0.0147(15) -0.0009(16) -0.0022(15)
C4 0.0205(18) 0.0231(16) 0.0204(18) 0.0063(13) -0.0001(14) -0.0030(13)
C5 0.0230(19) 0.0220(16) 0.0181(18) -0.0019(12) 0.0013(14) -0.0022(13)
C6 0.0184(18) 0.0199(15) 0.0200(18) -0.0029(12) 0.0053(14) -0.0001(12)
C7 0.0231(19) 0.0267(17) 0.0215(18) -0.0053(14) -0.0017(15) -0.0027(14)
C8 0.034(2) 0.0233(17) 0.033(2) -0.0080(14) 0.0051(17) -0.0101(15)
C9 0.028(2) 0.0180(15) 0.0250(19) 0.0002(13) 0.0045(15) -0.0046(13)
C10 0.0157(17) 0.0191(15) 0.0213(18) -0.0002(13) 0.0057(14) 0.0007(12)
C11 0.0226(18) 0.0172(15) 0.0169(17) 0.0032(12) 0.0022(14) -0.0036(13)
C12 0.0250(19) 0.0210(15) 0.0200(18) 0.0062(13) 0.0001(14) 0.0049(14)
C13 0.0179(18) 0.0246(16) 0.0230(18) 0.0038(13) -0.0068(14) 0.0032(14)
C14 0.0209(18) 0.0146(14) 0.0120(16) -0.0030(11) 0.0042(14) 0.0007(12)
C15 0.0165(17) 0.0167(14) 0.0185(17) 0.0021(12) -0.0028(13) -0.0026(12)
C16 0.0151(17) 0.0241(16) 0.0210(18) -0.0002(13) -0.0011(14) 0.0016(13)
C17 0.0175(18) 0.0308(17) 0.0221(18) 0.0064(13) 0.0042(14) -0.0025(13)
C18 0.0155(18) 0.0212(16) 0.0279(19) 0.0038(13) -0.0057(15) -0.0011(13)
C19 0.0178(18) 0.0228(16) 0.0266(19) -0.0066(13) -0.0033(15) 0.0012(13)
C20 0.0149(17) 0.0259(16) 0.0206(18) -0.0010(13) -0.0025(14) 0.0011(13)
C21 0.032(2) 0.0287(17) 0.0294(19) 0.0001(14) 0.0108(16) 0.0038(15)
C22 0.026(2) 0.0272(17) 0.043(2) 0.0053(15) 0.0003(17) -0.0066(15)
C23 0.039(2) 0.0304(18) 0.028(2) -0.0055(15) 0.0117(17) -0.0058(16)
C24 0.0174(18) 0.0287(18) 0.0138(17) 0.0049(13) -0.0028(13) 0.0020(14)

loop_
_atom_type_symbol
_atom_type_description
_atom_type_scat_dispersion_real
_atom_type_scat_dispersion_imag
_atom_type_scat_source
C C 0.0033 0.0016 'International Tables Vol C Tables 4.2.6.8 and 6.1.1.4'
H H 0.0000 0.0000 'International Tables Vol C Tables 4.2.6.8 and 6.1.1.4'
N N 0.0061 0.0033 'International Tables Vol C Tables 4.2.6.8 and 6.1.1.4'
O O 0.0106 0.0060 'International Tables Vol C Tables 4.2.6.8 and 6.1.1.4'
Br Br -0.2901 2.4595 'International Tables Vol C Tables 4.2.6.8 and 6.1.1.4'
Ru Ru -1.2594 0.8363 'International Tables Vol C Tables 4.2.6.8 and 6.1.1.4'

loop_
_geom_angle_atom_site_label_1
_geom_angle_atom_site_label_2
_geom_angle_atom_site_label_3
_geom_angle
_geom_angle_site_symmetry_1
_geom_angle_site_symmetry_3
_geom_angle_publ_flag
C24 Ru1 H1 87.6(7) . . ?
C24 Ru1 C14 97.63(12) . . ?
H1 Ru1 C14 88.7(8) . . ?
C24 Ru1 N2 172.03(11) . . ?
H1 Ru1 N2 88.5(7) . . ?
C14 Ru1 N2 89.26(10) . . ?
C24 Ru1 N1 94.63(10) . . ?
H1 Ru1 N1 85.2(8) . . ?
C14 Ru1 N1 166.10(9) . . ?
N2 Ru1 N1 78.09(8) . . ?
C24 Ru1 Br1 95.02(10) . . ?
H1 Ru1 Br1 176.4(7) . . ?
C14 Ru1 Br1 88.53(8) . . ?
N2 Ru1 Br1 89.13(6) . . ?
N1 Ru1 Br1 96.92(6) . . ?
C5 N1 C2 108.7(2) . . ?
C5 N1 C4 108.3(2) . . ?
C2 N1 C4 111.4(2) . . ?
C5 N1 Ru1 101.44(16) . . ?
C2 N1 Ru1 114.76(17) . . ?
C4 N1 Ru1 111.51(17) . . ?
C10 N2 C6 118.9(2) . . ?
C10 N2 Ru1 126.86(19) . . ?
C6 N2 Ru1 114.23(18) . . ?
C14 N3 C12 111.4(2) . . ?
C14 N3 C11 125.4(2) . . ?
C12 N3 C11 122.6(2) . . ?
C14 N4 C13 111.3(2) . . ?
C14 N4 C15 125.7(2) . . ?
C13 N4 C15 122.5(2) . . ?
N1 C2 C1 114.1(2) . . ?
N1 C4 C3 116.0(2) . . ?
N1 C5 C6 111.9(2) . . ?
N2 C6 C7 121.8(3) . . ?
N2 C6 C5 115.6(2) . . ?
C7 C6 C5 122.4(3) . . ?
C6 C7 C8 119.0(3) . . ?
C9 C8 C7 119.5(3) . . ?
C8 C9 C10 119.2(3) . . ?
N2 C10 C9 121.5(3) . . ?
N2 C10 C11 117.2(2) . . ?
C9 C10 C11 121.1(3) . . ?
N3 C11 C10 116.2(2) . . ?
C13 C12 N3 107.1(2) . . ?
C12 C13 N4 106.5(3) . . ?
N4 C14 N3 103.7(2) . . ?
N4 C14 Ru1 133.5(2) . . ?
N3 C14 Ru1 122.5(2) . . ?
C16 C15 C20 122.7(3) . . ?
C16 C15 N4 119.3(2) . . ?
C20 C15 N4 118.0(3) . . ?
C15 C16 C17 117.2(3) . . ?
C15 C16 C21 121.3(3) . . ?
C17 C16 C21 121.5(3) . . ?
C18 C17 C16 121.8(3) . . ?
C19 C18 C17 118.8(3) . . ?
C19 C18 C22 121.0(3) . . ?
C17 C18 C22 120.2(3) . . ?
C18 C19 C20 121.9(3) . . ?
C19 C20 C15 117.4(3) . . ?
C19 C20 C23 121.6(3) . . ?
C15 C20 C23 121.0(3) . . ?
O1 C24 Ru1 173.6(3) . . ?

loop_
_geom_bond_atom_site_label_1
_geom_bond_atom_site_label_2
_geom_bond_distance
_geom_bond_site_symmetry_2
_geom_bond_publ_flag
Ru1 C24 1.828(3) . ?
Ru1 H1 1.94(3) . ?
Ru1 C14 2.002(3) . ?
Ru1 N2 2.135(2) . ?
Ru1 N1 2.262(2) . ?
Ru1 Br1 2.6686(4) . ?
O1 C24 1.157(3) . ?
N1 C5 1.488(3) . ?
N1 C2 1.495(4) . ?
N1 C4 1.497(3) . ?
N2 C10 1.351(3) . ?
N2 C6 1.354(4) . ?
N3 C14 1.363(3) . ?
N3 C12 1.386(4) . ?
N3 C11 1.464(4) . ?
N4 C14 1.362(4) . ?
N4 C13 1.396(4) . ?
N4 C15 1.433(3) . ?
C1 C2 1.518(4) . ?
C3 C4 1.526(4) . ?
C5 C6 1.497(4) . ?
C6 C7 1.379(4) . ?
C7 C8 1.384(4) . ?
C8 C9 1.376(4) . ?
C9 C10 1.386(4) . ?
C10 C11 1.493(4) . ?
C12 C13 1.341(4) . ?
C15 C16 1.391(4) . ?
C15 C20 1.397(4) . ?
C16 C17 1.397(4) . ?
C16 C21 1.504(4) . ?
C17 C18 1.387(4) . ?
C18 C19 1.382(4) . ?
C18 C22 1.509(4) . ?
C19 C20 1.391(4) . ?
C20 C23 1.509(4) . ?
